data_4111733
loop_
_publ_author_name
'Swadhin K. Mandal'
'Mikhail E. Itkis'
'Xiaoliu Chi'
'Satyabrata Samanta'
'David Lidsky'
'Robert W. Reed'
'Richard T. Oakley'
'Fook S. Tham'
'Robert C. Haddon'

_publ_section_title
;
 New Family of Aminophenalenyl-Based Neutral Radical Molecular Conductors:
 Synthesis, Structure, and Solid State Properties
;
_journal_name_full 'Journal of the American Chemical Society'
_journal_page_first 8185
_journal_page_last 8196
_journal_paper_doi 10.1021/ja0502728
_journal_volume 127
_journal_year 2005
_chemical_formula_sum 'C30 H26 B N4'
_chemical_formula_weight 453.36
_chemical_name_systematic
; 
 ? 
;
_space_group_IT_number 61
_symmetry_cell_setting orthorhombic
_symmetry_space_group_name_Hall '-P 2ac 2ab'
_symmetry_space_group_name_H-M 'P b c a'
_atom_sites_solution_hydrogens geom
_atom_sites_solution_primary direct
_atom_sites_solution_secondary difmap
_audit_creation_method SHELXL-97
_cell_angle_alpha 90.00
_cell_angle_beta 90.00
_cell_angle_gamma 90.00
_cell_formula_units_Z 8
_cell_length_a 19.300(4)
_cell_length_b 9.2553(18)
_cell_length_c 25.467(5)
_cell_measurement_temperature 218(2)
_cell_volume 4549.1(16)
_computing_cell_refinement 'Bruker SMART'
_computing_data_collection 'Bruker SMART'
_computing_data_reduction 'Bruker SAINT'
_computing_molecular_graphics 'Bruker SHELXTL'
_computing_publication_material 'Bruker SHELXTL'
_computing_structure_refinement 'SHELXL-97 (Sheldrick, 1997)'
_computing_structure_solution 'SHELXS-97 (Sheldrick, 1990)'
_diffrn_ambient_temperature 218(2)
_diffrn_measured_fraction_theta_full 0.999
_diffrn_measured_fraction_theta_max 0.999
_diffrn_measurement_device_type 'CCD area detector'
_diffrn_measurement_method 'phi and omega scans'
_diffrn_radiation_monochromator graphite
_diffrn_radiation_source 'Normal-focus sealed tube'
_diffrn_radiation_type MoK\a
_diffrn_radiation_wavelength 0.71073
_diffrn_reflns_av_R_equivalents 0.0564
_diffrn_reflns_av_sigmaI/netI 0.0317
_diffrn_reflns_limit_h_max 23
_diffrn_reflns_limit_h_min -24
_diffrn_reflns_limit_k_max 11
_diffrn_reflns_limit_k_min -11
_diffrn_reflns_limit_l_max 31
_diffrn_reflns_limit_l_min -31
_diffrn_reflns_number 37681
_diffrn_reflns_theta_full 26.37
_diffrn_reflns_theta_max 26.37
_diffrn_reflns_theta_min 1.92
_exptl_absorpt_coefficient_mu 0.078
_exptl_absorpt_correction_T_max 0.9922
_exptl_absorpt_correction_T_min 0.9581
_exptl_absorpt_correction_type multi-scan
_exptl_absorpt_process_details 'Bruker SADABS'
_exptl_crystal_colour black
_exptl_crystal_density_diffrn 1.324
_exptl_crystal_density_meas 0
_exptl_crystal_description 'needle frag.'
_exptl_crystal_F_000 1912
_exptl_crystal_size_max 0.55
_exptl_crystal_size_mid 0.29
_exptl_crystal_size_min 0.10
_refine_diff_density_max 0.215
_refine_diff_density_min -0.185
_refine_diff_density_rms 0.043
_refine_ls_extinction_coef 0.00042(19)
_refine_ls_extinction_expression Fc^*^=kFc[1+0.001xFc^2^\l^3^/sin(2\q)]^-1/4^
_refine_ls_extinction_method SHELXL
_refine_ls_goodness_of_fit_ref 1.030
_refine_ls_hydrogen_treatment mixed
_refine_ls_matrix_type full
_refine_ls_number_parameters 347
_refine_ls_number_reflns 4646
_refine_ls_number_restraints 0
_refine_ls_restrained_S_all 1.030
_refine_ls_R_factor_all 0.0788
_refine_ls_R_factor_gt 0.0443
_refine_ls_shift/su_max 0.000
_refine_ls_shift/su_mean 0.000
_refine_ls_structure_factor_coef Fsqd
_refine_ls_weighting_details 'calc w=1/[\s^2^(Fo^2^)+(0.0302P)^2^+4.3440P] where P=(Fo^2^+2Fc^2^)/3'
_refine_ls_weighting_scheme calc
_refine_ls_wR_factor_gt 0.0948
_refine_ls_wR_factor_ref 0.1209
_reflns_number_gt 3168
_reflns_number_total 4646
_reflns_threshold_expression >2sigma(I)
_cod_data_source_file ja0502728rom20050114_073641.cif
_cod_data_source_block rh43pbca
_cod_original_cell_volume 4549.0(16)
_cod_database_code 4111733

loop_
_symmetry_equiv_pos_as_xyz
'x, y, z'
'-x+1/2, -y, z+1/2'
'-x, y+1/2, -z+1/2'
'x+1/2, -y+1/2, -z'
'-x, -y, -z'
'x-1/2, y, -z-1/2'
'x, -y-1/2, z-1/2'
'-x-1/2, y-1/2, z'

loop_
_atom_site_label
_atom_site_type_symbol
_atom_site_fract_x
_atom_site_fract_y
_atom_site_fract_z
_atom_site_U_iso_or_equiv
_atom_site_adp_type
_atom_site_occupancy
_atom_site_symmetry_multiplicity
_atom_site_calc_flag
_atom_site_refinement_flags
B1 B 0.37561(12) 0.4609(2) 0.09802(9) 0.0299(5) Uani 1 1 d .
N1 N 0.34379(9) 0.48551(18) 0.04362(6) 0.0306(4) Uani 1 1 d .
C1 C 0.34041(10) 0.3862(2) 0.00486(7) 0.0281(4) Uani 1 1 d .
C2 C 0.30826(11) 0.4159(3) -0.04413(8) 0.0364(5) Uani 1 1 d .
H2 H 0.2871 0.5062 -0.0494 0.041(6) Uiso 1 1 calc R
C3 C 0.30725(11) 0.3172(3) -0.08357(8) 0.0381(5) Uani 1 1 d .
H3 H 0.2858 0.3416 -0.1155 0.039(6) Uiso 1 1 calc R
C3A C 0.33752(10) 0.1783(2) -0.07807(8) 0.0335(5) Uani 1 1 d .
C4 C 0.33905(11) 0.0762(3) -0.11906(9) 0.0405(6) Uani 1 1 d .
H4 H 0.3200 0.1002 -0.1519 0.053(7) Uiso 1 1 calc R
C5 C 0.36783(12) -0.0579(3) -0.11182(9) 0.0466(6) Uani 1 1 d .
H5 H 0.3689 -0.1241 -0.1398 0.054(7) Uiso 1 1 calc R
C6 C 0.39516(12) -0.0962(3) -0.06387(10) 0.0462(6) Uani 1 1 d .
H6 H 0.4142 -0.1889 -0.0594 0.055(8) Uiso 1 1 calc R
C6A C 0.39504(11) 0.0016(2) -0.02144(9) 0.0367(5) Uani 1 1 d .
C7 C 0.42243(13) -0.0338(2) 0.02838(9) 0.0444(6) Uani 1 1 d .
H7 H 0.4404 -0.1269 0.0339 0.055(7) Uiso 1 1 calc R
C8 C 0.42349(12) 0.0629(2) 0.06855(9) 0.0405(5) Uani 1 1 d .
H8 H 0.4412 0.0342 0.1013 0.046(7) Uiso 1 1 calc R
C9 C 0.39846(10) 0.2068(2) 0.06219(8) 0.0293(4) Uani 1 1 d .
C9A C 0.36903(10) 0.2459(2) 0.01294(7) 0.0273(4) Uani 1 1 d .
C9B C 0.36731(10) 0.1423(2) -0.02870(8) 0.0295(4) Uani 1 1 d .
N2 N 0.40163(9) 0.30507(18) 0.10149(6) 0.0329(4) Uani 1 1 d .
N3 N 0.32075(9) 0.48675(18) 0.14026(7) 0.0330(4) Uani 1 1 d .
C11 C 0.32746(10) 0.5787(2) 0.18115(7) 0.0280(4) Uani 1 1 d .
C12 C 0.27750(11) 0.5855(2) 0.22204(8) 0.0357(5) Uani 1 1 d .
H12 H 0.2399 0.5209 0.2217 0.050(7) Uiso 1 1 calc R
C13 C 0.28268(11) 0.6835(2) 0.26183(8) 0.0357(5) Uani 1 1 d .
H13 H 0.2488 0.6839 0.2884 0.038(6) Uiso 1 1 calc R
C13A C 0.33777(10) 0.7848(2) 0.26427(7) 0.0299(4) Uani 1 1 d .
C14 C 0.34262(11) 0.8908(2) 0.30371(8) 0.0354(5) Uani 1 1 d .
H14 H 0.3092 0.8936 0.3305 0.032(6) Uiso 1 1 calc R
C15 C 0.39557(12) 0.9904(2) 0.30372(8) 0.0387(5) Uani 1 1 d .
H15 H 0.3972 1.0620 0.3299 0.047(7) Uiso 1 1 calc R
C16 C 0.44637(12) 0.9858(2) 0.26550(8) 0.0363(5) Uani 1 1 d .
H16 H 0.4823 1.0543 0.2660 0.043(7) Uiso 1 1 calc R
C16A C 0.44506(10) 0.8804(2) 0.22602(8) 0.0290(4) Uani 1 1 d .
C17 C 0.49641(11) 0.8710(2) 0.18659(8) 0.0317(5) Uani 1 1 d .
H17 H 0.5337 0.9364 0.1872 0.035(6) Uiso 1 1 calc R
C18 C 0.49349(10) 0.7704(2) 0.14775(8) 0.0303(4) Uani 1 1 d .
H18 H 0.5288 0.7679 0.1224 0.035(6) Uiso 1 1 calc R
C19 C 0.43851(10) 0.6691(2) 0.14453(7) 0.0261(4) Uani 1 1 d .
C19A C 0.38522(10) 0.6748(2) 0.18343(7) 0.0247(4) Uani 1 1 d .
C19B C 0.38936(10) 0.7790(2) 0.22441(7) 0.0255(4) Uani 1 1 d .
N4 N 0.43560(8) 0.56667(18) 0.10650(6) 0.0292(4) Uani 1 1 d .
C21 C 0.31257(13) 0.6276(2) 0.03522(9) 0.0435(6) Uani 1 1 d .
H21A H 0.3310 0.6697 0.0032 0.069(9) Uiso 1 1 calc R
H21B H 0.3233 0.6899 0.0647 0.048(7) Uiso 1 1 calc R
H21C H 0.2627 0.6174 0.0321 0.058(8) Uiso 1 1 calc R
C22 C 0.43119(15) 0.2617(3) 0.15203(9) 0.0486(6) Uani 1 1 d .
H22A H 0.4046 0.1821 0.1664 0.057(8) Uiso 1 1 calc R
H22B H 0.4297 0.3428 0.1762 0.058(8) Uiso 1 1 calc R
H22C H 0.4789 0.2316 0.1470 0.060(8) Uiso 1 1 calc R
C31 C 0.25841(13) 0.3980(3) 0.13628(10) 0.0504(7) Uani 1 1 d .
H31A H 0.2548 0.3364 0.1670 0.066(8) Uiso 1 1 calc R
H31B H 0.2610 0.3386 0.1050 0.062(8) Uiso 1 1 calc R
H31C H 0.2180 0.4601 0.1343 0.075(10) Uiso 1 1 calc R
C32 C 0.49284(11) 0.5543(3) 0.06929(8) 0.0385(5) Uani 1 1 d .
H32A H 0.4965 0.6428 0.0491 0.067(9) Uiso 1 1 calc R
H32B H 0.4843 0.4738 0.0457 0.039(6) Uiso 1 1 calc R
H32C H 0.5357 0.5380 0.0883 0.064(8) Uiso 1 1 calc R

loop_
_atom_site_aniso_label
_atom_site_aniso_U_11
_atom_site_aniso_U_22
_atom_site_aniso_U_33
_atom_site_aniso_U_23
_atom_site_aniso_U_13
_atom_site_aniso_U_12
B1 0.0337(12) 0.0307(12) 0.0254(11) -0.0022(9) -0.0008(9) 0.0018(10)
N1 0.0317(9) 0.0317(9) 0.0284(9) -0.0007(7) -0.0018(7) 0.0044(7)
C1 0.0242(10) 0.0360(11) 0.0240(10) -0.0008(8) 0.0009(8) -0.0007(8)
C2 0.0345(12) 0.0453(13) 0.0294(11) 0.0035(9) -0.0041(9) 0.0056(10)
C3 0.0334(11) 0.0593(14) 0.0218(10) 0.0016(10) -0.0051(9) 0.0000(11)
C3A 0.0242(10) 0.0484(13) 0.0278(11) -0.0064(9) 0.0024(8) -0.0093(9)
C4 0.0295(11) 0.0618(15) 0.0303(12) -0.0130(11) 0.0037(9) -0.0122(11)
C5 0.0401(13) 0.0607(16) 0.0390(13) -0.0232(12) 0.0083(10) -0.0128(12)
C6 0.0438(14) 0.0423(14) 0.0525(15) -0.0169(11) 0.0089(11) -0.0046(11)
C6A 0.0338(12) 0.0371(11) 0.0393(12) -0.0075(10) 0.0027(9) -0.0033(9)
C7 0.0510(15) 0.0318(12) 0.0505(14) -0.0038(10) -0.0041(11) 0.0064(10)
C8 0.0510(14) 0.0352(12) 0.0351(12) 0.0013(10) -0.0084(10) 0.0044(10)
C9 0.0295(10) 0.0322(10) 0.0262(10) -0.0020(8) -0.0010(8) 0.0012(9)
C9A 0.0241(10) 0.0339(10) 0.0240(10) -0.0019(8) 0.0016(8) -0.0014(8)
C9B 0.0229(10) 0.0373(11) 0.0282(10) -0.0059(9) 0.0034(8) -0.0053(8)
N2 0.0438(10) 0.0329(9) 0.0220(8) -0.0006(7) -0.0068(7) 0.0016(8)
N3 0.0349(10) 0.0352(9) 0.0290(9) -0.0046(7) 0.0028(7) -0.0084(8)
C11 0.0325(11) 0.0285(10) 0.0229(10) 0.0011(8) 0.0015(8) -0.0003(8)
C12 0.0360(12) 0.0396(12) 0.0314(11) 0.0004(9) 0.0075(9) -0.0092(10)
C13 0.0375(12) 0.0436(12) 0.0259(11) 0.0007(9) 0.0077(9) -0.0032(10)
C13A 0.0343(11) 0.0332(11) 0.0221(10) 0.0019(8) -0.0008(8) 0.0032(9)
C14 0.0383(12) 0.0434(12) 0.0246(10) -0.0023(9) 0.0007(9) 0.0067(10)
C15 0.0443(13) 0.0418(12) 0.0300(11) -0.0114(10) -0.0057(10) 0.0022(10)
C16 0.0390(12) 0.0361(11) 0.0336(12) -0.0054(9) -0.0079(9) -0.0036(10)
C16A 0.0300(10) 0.0308(10) 0.0262(10) 0.0011(8) -0.0065(8) 0.0010(8)
C17 0.0293(11) 0.0348(11) 0.0310(11) 0.0012(9) -0.0031(8) -0.0058(9)
C18 0.0273(10) 0.0359(11) 0.0277(10) 0.0031(8) 0.0022(8) 0.0004(9)
C19 0.0285(10) 0.0269(9) 0.0227(9) 0.0019(8) -0.0023(8) 0.0024(8)
C19A 0.0266(10) 0.0260(9) 0.0215(9) 0.0040(7) -0.0014(8) -0.0001(8)
C19B 0.0276(10) 0.0269(10) 0.0219(9) 0.0030(8) -0.0044(8) 0.0036(8)
N4 0.0295(9) 0.0338(9) 0.0242(8) -0.0025(7) 0.0034(7) 0.0012(7)
C21 0.0512(15) 0.0362(12) 0.0430(14) -0.0024(11) -0.0092(11) 0.0113(11)
C22 0.0727(18) 0.0437(14) 0.0294(12) 0.0003(10) -0.0156(12) 0.0074(13)
C31 0.0496(15) 0.0581(16) 0.0434(14) -0.0160(12) 0.0090(11) -0.0259(13)
C32 0.0376(12) 0.0460(13) 0.0320(11) -0.0068(10) 0.0071(10) 0.0002(10)

loop_
_atom_type_symbol
_atom_type_description
_atom_type_scat_dispersion_real
_atom_type_scat_dispersion_imag
_atom_type_scat_source
C C 0.0033 0.0016 'International Tables Vol C Tables 4.2.6.8 and 6.1.1.4'
H H 0.0000 0.0000 'International Tables Vol C Tables 4.2.6.8 and 6.1.1.4'
B B 0.0013 0.0007 'International Tables Vol C Tables 4.2.6.8 and 6.1.1.4'
N N 0.0061 0.0033 'International Tables Vol C Tables 4.2.6.8 and 6.1.1.4'

loop_
_geom_angle_atom_site_label_1
_geom_angle_atom_site_label_2
_geom_angle_atom_site_label_3
_geom_angle
N3 B1 N2 109.54(17)
N3 B1 N4 108.93(16)
N2 B1 N4 110.27(17)
N3 B1 N1 109.60(17)
N2 B1 N1 108.90(16)
N4 B1 N1 109.59(17)
C1 N1 C21 119.04(17)
C1 N1 B1 125.37(17)
C21 N1 B1 115.54(16)
N1 C1 C2 122.10(19)
N1 C1 C9A 119.72(17)
C2 C1 C9A 118.18(18)
C3 C2 C1 121.7(2)
C2 C3 C3A 122.05(19)
C4 C3A C3 122.9(2)
C4 C3A C9B 119.3(2)
C3 C3A C9B 117.75(18)
C5 C4 C3A 121.1(2)
C4 C5 C6 120.5(2)
C5 C6 C6A 121.0(2)
C6 C6A C7 122.6(2)
C6 C6A C9B 119.3(2)
C7 C6A C9B 118.06(19)
C8 C7 C6A 121.9(2)
C7 C8 C9 121.6(2)
N2 C9 C9A 119.88(18)
N2 C9 C8 121.90(18)
C9A C9 C8 118.22(18)
C9 C9A C1 120.89(17)
C9 C9A C9B 119.46(18)
C1 C9A C9B 119.64(17)
C6A C9B C3A 118.81(18)
C6A C9B C9A 120.64(19)
C3A C9B C9A 120.54(19)
C9 N2 C22 118.90(18)
C9 N2 B1 125.18(17)
C22 N2 B1 115.92(17)
C11 N3 C31 119.12(17)
C11 N3 B1 125.08(17)
C31 N3 B1 115.72(17)
N3 C11 C12 121.87(18)
N3 C11 C19A 119.92(17)
C12 C11 C19A 118.20(17)
C13 C12 C11 121.6(2)
C12 C13 C13A 121.81(19)
C14 C13A C13 122.82(19)
C14 C13A C19B 119.28(19)
C13 C13A C19B 117.89(18)
C15 C14 C13A 121.1(2)
C14 C15 C16 120.4(2)
C15 C16 C16A 120.9(2)
C16 C16A C17 122.67(19)
C16 C16A C19B 119.47(19)
C17 C16A C19B 117.85(18)
C18 C17 C16A 121.99(19)
C17 C18 C19 121.72(19)
N4 C19 C18 122.29(17)
N4 C19 C19A 119.43(17)
C18 C19 C19A 118.27(17)
C19B C19A C11 119.74(17)
C19B C19A C19 119.55(17)
C11 C19A C19 120.70(17)
C19A C19B C13A 120.63(18)
C19A C19B C16A 120.59(17)
C13A C19B C16A 118.79(17)
C19 N4 C32 119.14(17)
C19 N4 B1 125.36(16)
C32 N4 B1 115.50(16)

loop_
_geom_bond_atom_site_label_1
_geom_bond_atom_site_label_2
_geom_bond_distance
B1 N3 1.528(3)
B1 N2 1.530(3)
B1 N4 1.532(3)
B1 N1 1.532(3)
N1 C1 1.351(2)
N1 C21 1.462(3)
C1 C2 1.420(3)
C1 C9A 1.425(3)
C2 C3 1.358(3)
C3 C3A 1.419(3)
C3A C4 1.408(3)
C3A C9B 1.422(3)
C4 C5 1.372(4)
C5 C6 1.376(3)
C6 C6A 1.410(3)
C6A C7 1.413(3)
C6A C9B 1.420(3)
C7 C8 1.359(3)
C8 C9 1.426(3)
C9 N2 1.354(2)
C9 C9A 1.424(3)
C9A C9B 1.430(3)
N2 C22 1.464(3)
N3 C11 1.351(2)
N3 C31 1.460(3)
C11 C12 1.421(3)
C11 C19A 1.427(3)
C12 C13 1.363(3)
C13 C13A 1.419(3)
C13A C14 1.407(3)
C13A C19B 1.423(3)
C14 C15 1.376(3)
C15 C16 1.382(3)
C16 C16A 1.401(3)
C16A C17 1.413(3)
C16A C19B 1.427(3)
C17 C18 1.360(3)
C18 C19 1.419(3)
C19 N4 1.356(2)
C19 C19A 1.429(3)
C19A C19B 1.423(3)
N4 C32 1.460(3)

loop_
_geom_torsion_atom_site_label_1
_geom_torsion_atom_site_label_2
_geom_torsion_atom_site_label_3
_geom_torsion_atom_site_label_4
_geom_torsion
N3 B1 N1 C1 -120.8(2)
N2 B1 N1 C1 -1.0(3)
N4 B1 N1 C1 119.7(2)
N3 B1 N1 C21 56.6(2)
N2 B1 N1 C21 176.41(18)
N4 B1 N1 C21 -62.9(2)
C21 N1 C1 C2 0.8(3)
B1 N1 C1 C2 178.17(19)
C21 N1 C1 C9A -178.40(19)
B1 N1 C1 C9A -1.1(3)
N1 C1 C2 C3 177.6(2)
C9A C1 C2 C3 -3.1(3)
C1 C2 C3 C3A 0.6(3)
C2 C3 C3A C4 -177.8(2)
C2 C3 C3A C9B 2.3(3)
C3 C3A C4 C5 -178.9(2)
C9B C3A C4 C5 1.0(3)
C3A C4 C5 C6 0.8(3)
C4 C5 C6 C6A -0.8(4)
C5 C6 C6A C7 179.8(2)
C5 C6 C6A C9B -1.0(3)
C6 C6A C7 C8 178.4(2)
C9B C6A C7 C8 -0.8(3)
C6A C7 C8 C9 -1.5(4)
C7 C8 C9 N2 -177.6(2)
C7 C8 C9 C9A 2.8(3)
N2 C9 C9A C1 -2.3(3)
C8 C9 C9A C1 177.28(19)
N2 C9 C9A C9B 178.62(18)
C8 C9 C9A C9B -1.8(3)
N1 C1 C9A C9 2.8(3)
C2 C1 C9A C9 -176.44(18)
N1 C1 C9A C9B -178.08(18)
C2 C1 C9A C9B 2.6(3)
C6 C6A C9B C3A 2.8(3)
C7 C6A C9B C3A -178.0(2)
C6 C6A C9B C9A -177.42(19)
C7 C6A C9B C9A 1.7(3)
C4 C3A C9B C6A -2.8(3)
C3 C3A C9B C6A 177.09(18)
C4 C3A C9B C9A 177.45(18)
C3 C3A C9B C9A -2.7(3)
C9 C9A C9B C6A -0.4(3)
C1 C9A C9B C6A -179.53(18)
C9 C9A C9B C3A 179.32(18)
C1 C9A C9B C3A 0.2(3)
C9A C9 N2 C22 179.1(2)
C8 C9 N2 C22 -0.4(3)
C9A C9 N2 B1 0.0(3)
C8 C9 N2 B1 -179.6(2)
N3 B1 N2 C9 121.4(2)
N4 B1 N2 C9 -118.7(2)
N1 B1 N2 C9 1.6(3)
N3 B1 N2 C22 -57.8(2)
N4 B1 N2 C22 62.1(2)
N1 B1 N2 C22 -177.61(19)
N2 B1 N3 C11 115.0(2)
N4 B1 N3 C11 -5.7(3)
N1 B1 N3 C11 -125.6(2)
N2 B1 N3 C31 -61.8(2)
N4 B1 N3 C31 177.48(19)
N1 B1 N3 C31 57.6(2)
C31 N3 C11 C12 3.8(3)
B1 N3 C11 C12 -172.96(19)
C31 N3 C11 C19A -174.8(2)
B1 N3 C11 C19A 8.5(3)
N3 C11 C12 C13 -176.6(2)
C19A C11 C12 C13 1.9(3)
C11 C12 C13 C13A 0.7(3)
C12 C13 C13A C14 177.3(2)
C12 C13 C13A C19B -1.8(3)
C13 C13A C14 C15 -177.7(2)
C19B C13A C14 C15 1.3(3)
C13A C14 C15 C16 -1.8(3)
C14 C15 C16 C16A 0.2(3)
C15 C16 C16A C17 -179.3(2)
C15 C16 C16A C19B 1.8(3)
C16 C16A C17 C18 -178.3(2)
C19B C16A C17 C18 0.6(3)
C16A C17 C18 C19 0.2(3)
C17 C18 C19 N4 -178.91(19)
C17 C18 C19 C19A 0.1(3)
N3 C11 C19A C19B 175.22(18)
C12 C11 C19A C19B -3.4(3)
N3 C11 C19A C19 -3.9(3)
C12 C11 C19A C19 177.52(18)
N4 C19 C19A C19B 177.90(17)
C18 C19 C19A C19B -1.2(3)
N4 C19 C19A C11 -3.0(3)
C18 C19 C19A C11 177.91(17)
C11 C19A C19B C13A 2.3(3)
C19 C19A C19B C13A -178.57(17)
C11 C19A C19B C16A -177.15(17)
C19 C19A C19B C16A 1.9(3)
C14 C13A C19B C19A -178.84(18)
C13 C13A C19B C19A 0.3(3)
C14 C13A C19B C16A 0.7(3)
C13 C13A C19B C16A 179.75(18)
C16 C16A C19B C19A 177.29(18)
C17 C16A C19B C19A -1.6(3)
C16 C16A C19B C13A -2.2(3)
C17 C16A C19B C13A 178.88(18)
C18 C19 N4 C32 3.7(3)
C19A C19 N4 C32 -175.37(18)
C18 C19 N4 B1 -175.32(18)
C19A C19 N4 B1 5.7(3)
N3 B1 N4 C19 -1.6(3)
N2 B1 N4 C19 -121.8(2)
N1 B1 N4 C19 118.3(2)
N3 B1 N4 C32 179.40(17)
N2 B1 N4 C32 59.2(2)
N1 B1 N4 C32 -60.7(2)
